data_7202046
loop_
_publ_author_name
'Xu, Guan-Cheng'
'Ding, Yu-Jie'
'Okamura, Taka-aki'
'Huang, Yong-Qing'
'Liu, Guang-Xiang'
'Sun, Wei-Yin'
'Ueyama, Norikazu'

_publ_section_title
;
 Structure diversity and reversible anion exchange properties of
 cadmium(ii) complexes with 1,3,5-tris(imidazol-1-ylmethyl)benzene:
 counteranion-directed flexible ligand conformational variation
;
_journal_issue 8
_journal_name_full CrystEngComm
_journal_page_first 1052
_journal_paper_doi 10.1039/b803236j
_journal_volume 10
_journal_year 2008
_chemical_formula_moiety 'C40 H48 Cd N14 O8 '
_chemical_formula_sum 'C40 H48 Cd N14 O8'
_chemical_formula_weight 965.32
_chemical_name_common (Cd(tib)2)(NO3)2-2(EtOH)
_chemical_name_systematic
;
[Cd(tib)2](NO3)2-2(EtOH)
;
_space_group_IT_number 15
_symmetry_cell_setting monoclinic
_symmetry_Int_Tables_number 15
_symmetry_space_group_name_Hall '-C 2yc'
_symmetry_space_group_name_H-M 'C 1 2/c 1'
_atom_sites_solution_hydrogens geom
_atom_sites_solution_primary direct
_atom_sites_solution_secondary difmap
_audit_creation_date 'Wed Apr 23 21:26:00 2008'
_audit_creation_method SHELXL-97
_cell_angle_alpha 90.00
_cell_angle_beta 128.555(9)
_cell_angle_gamma 90.00
_cell_formula_units_Z 4
_cell_length_a 22.183(7)
_cell_length_b 14.357(4)
_cell_length_c 17.947(4)
_cell_measurement_reflns_used 12213
_cell_measurement_temperature 200
_cell_measurement_theta_max 27.5
_cell_measurement_theta_min 3.2
_cell_volume 4470(2)
_computing_structure_refinement 'SHELXL-97 (Sheldrick, 1997)'
_computing_structure_solution 'SIR92 (Alatomare et al., 1994)'
_diffrn_ambient_temperature 200
_diffrn_detector_area_resol_mean 10.00
_diffrn_measured_fraction_theta_full 0.997
_diffrn_measured_fraction_theta_max 0.997
_diffrn_measurement_device_type 'Rigaku RAXIS-RAPID Imaging Plate'
_diffrn_measurement_method \w
_diffrn_radiation_monochromator graphite
_diffrn_radiation_source 'fine-focus sealed tube'
_diffrn_radiation_type MoK\a
_diffrn_radiation_wavelength 0.71075
_diffrn_reflns_av_R_equivalents 0.0530
_diffrn_reflns_av_sigmaI/netI 0.0381
_diffrn_reflns_limit_h_max 26
_diffrn_reflns_limit_h_min -26
_diffrn_reflns_limit_k_max 17
_diffrn_reflns_limit_k_min -16
_diffrn_reflns_limit_l_max 21
_diffrn_reflns_limit_l_min -20
_diffrn_reflns_number 16531
_diffrn_reflns_theta_full 25.00
_diffrn_reflns_theta_max 25.00
_diffrn_reflns_theta_min 3.18
_exptl_absorpt_coefficient_mu 0.555
_exptl_absorpt_correction_T_max 0.946
_exptl_absorpt_correction_T_min 0.839
_exptl_absorpt_correction_type multi-scan
_exptl_absorpt_process_details '(Higashi, 1995)'
_exptl_crystal_colour colorless
_exptl_crystal_density_diffrn 1.434
_exptl_crystal_density_method 'not measured'
_exptl_crystal_description block
_exptl_crystal_F_000 1992
_exptl_crystal_size_max 0.200
_exptl_crystal_size_mid 0.200
_exptl_crystal_size_min 0.100
_refine_diff_density_max 1.070
_refine_diff_density_min -0.885
_refine_diff_density_rms 0.089
_refine_ls_extinction_method none
_refine_ls_goodness_of_fit_ref 1.056
_refine_ls_hydrogen_treatment constr
_refine_ls_matrix_type full
_refine_ls_number_parameters 350
_refine_ls_number_reflns 3928
_refine_ls_number_restraints 136
_refine_ls_restrained_S_all 1.101
_refine_ls_R_factor_all 0.0599
_refine_ls_R_factor_gt 0.0498
_refine_ls_shift/su_max 0.003
_refine_ls_shift/su_mean 0.000
_refine_ls_structure_factor_coef Fsqd
_refine_ls_weighting_details 'calc w=1/[\s^2^(Fo^2^)+(0.0692P)^2^+13.2897P] where P=(Fo^2^+2Fc^2^)/3'
_refine_ls_weighting_scheme calc
_refine_ls_wR_factor_gt 0.1232
_refine_ls_wR_factor_ref 0.1285
_reflns_number_gt 3412
_reflns_number_total 3928
_reflns_threshold_expression I>2\s(I)
_cod_data_source_file b803236j.txt
_cod_data_source_block 2
_cod_original_sg_symbol_H-M 'C 2/c'
_cod_database_code 7202046

loop_
_symmetry_equiv_pos_as_xyz
'x, y, z'
'-x, y, -z+1/2'
'x+1/2, y+1/2, z'
'-x+1/2, y+1/2, -z+1/2'
'-x, -y, -z'
'x, -y, z-1/2'
'-x+1/2, -y+1/2, -z'
'x+1/2, -y+1/2, z-1/2'

loop_
_atom_site_label
_atom_site_type_symbol
_atom_site_fract_x
_atom_site_fract_y
_atom_site_fract_z
_atom_site_U_iso_or_equiv
_atom_site_adp_type
_atom_site_occupancy
_atom_site_symmetry_multiplicity
_atom_site_calc_flag
_atom_site_refinement_flags
_atom_site_disorder_assembly
_atom_site_disorder_group
Cd1 Cd 0.5000 0.57728(3) 0.7500 0.03160(17) Uani 1 2 d S . .
O11 O 0.8791(6) 0.6442(7) 0.8050(6) 0.070(2) Uani 0.597(11) 1 d PDU . .
O11B O 0.8527(11) 0.6392(12) 0.7553(15) 0.109(5) Uani 0.403(11) 1 d PDU . .
O12 O 0.9023(7) 0.7873(5) 0.7982(9) 0.108(4) Uani 0.597(11) 1 d PDU . .
O12B O 0.8765(12) 0.7623(13) 0.8148(13) 0.123(6) Uani 0.403(11) 1 d PDU . .
O13 O 0.8558(9) 0.7102(11) 0.6843(8) 0.173(5) Uani 0.597(11) 1 d PDU . .
O13B O 0.9353(10) 0.7090(15) 0.7557(12) 0.154(6) Uani 0.403(11) 1 d PDU . .
O21 O 0.8599(11) 0.3972(11) 0.6499(14) 0.104(7) Uani 0.250(10) 1 d PDU . .
O21B O 0.8168(15) 0.483(2) 0.5626(13) 0.137(6) Uani 0.250(10) 1 d PDU . .
O22 O 0.7738(10) 0.5633(9) 0.5643(13) 0.185(6) Uani 0.50 1 d PDU . .
N1 N 0.8853(3) 0.7100(3) 0.7692(3) 0.0641(13) Uani 1 1 d D . .
N11 N 0.44984(19) 0.8117(2) 0.5578(2) 0.0371(8) Uani 1 1 d . . .
N12 N 0.4463(2) 0.6956(2) 0.6351(3) 0.0410(9) Uani 1 1 d . . .
N31 N 0.6105(2) 0.6575(3) 0.4600(3) 0.0439(9) Uani 1 1 d . . .
N32 N 0.5481(2) 0.5358(2) 0.3695(2) 0.0400(8) Uani 1 1 d . . .
N51 N 0.8027(2) 1.0193(3) 0.7541(2) 0.0383(8) Uani 1 1 d . . .
N52 N 0.8881(2) 1.0740(2) 0.7404(3) 0.0410(8) Uani 1 1 d . . .
C1 C 0.5570(3) 0.8813(3) 0.5704(3) 0.0381(10) Uani 1 1 d . . .
C2 C 0.5683(3) 0.8222(3) 0.5187(3) 0.0432(10) Uani 1 1 d . . .
H1 H 0.5253 0.7931 0.4625 0.052 Uiso 1 1 calc R . .
C3 C 0.6421(3) 0.8056(3) 0.5489(3) 0.0462(11) Uani 1 1 d . . .
C4 C 0.7043(3) 0.8480(3) 0.6307(3) 0.0440(11) Uani 1 1 d . . .
H2 H 0.7549 0.8357 0.6523 0.053 Uiso 1 1 calc R . .
C5 C 0.6934(3) 0.9090(3) 0.6823(3) 0.0403(10) Uani 1 1 d . . .
C6 C 0.6196(3) 0.9247(3) 0.6515(3) 0.0393(10) Uani 1 1 d . . .
H3 H 0.6117 0.9657 0.6863 0.047 Uiso 1 1 calc R . .
C11 C 0.4778(3) 0.8954(3) 0.5405(4) 0.0481(12) Uani 1 1 d . . .
H4 H 0.4785 0.9485 0.5762 0.058 Uiso 1 1 calc R . .
H5 H 0.4419 0.9110 0.4718 0.058 Uiso 1 1 calc R . .
C12 C 0.4838(3) 0.7704(3) 0.6412(3) 0.0486(12) Uani 1 1 d . . .
H6 H 0.5301 0.7922 0.6991 0.058 Uiso 1 1 calc R . .
C13 C 0.3859(3) 0.6902(4) 0.5423(4) 0.0688(17) Uani 1 1 d . . .
H7 H 0.3474 0.6432 0.5145 0.083 Uiso 1 1 calc R . .
C14 C 0.3874(3) 0.7611(4) 0.4939(4) 0.0732(18) Uani 1 1 d . . .
H8 H 0.3512 0.7726 0.4274 0.088 Uiso 1 1 calc R . .
C31 C 0.6566(3) 0.7433(4) 0.4940(4) 0.0664(16) Uani 1 1 d . . .
H9 H 0.6447 0.7781 0.4386 0.080 Uiso 1 1 calc R . .
H10 H 0.7120 0.7266 0.5354 0.080 Uiso 1 1 calc R . .
C32 C 0.5808(3) 0.6162(3) 0.3772(3) 0.0412(10) Uani 1 1 d . . .
H11 H 0.5827 0.6412 0.3298 0.049 Uiso 1 1 calc R . .
C33 C 0.5583(3) 0.5263(3) 0.4528(3) 0.0482(11) Uani 1 1 d . . .
H12 H 0.5409 0.4752 0.4684 0.058 Uiso 1 1 calc R . .
C34 C 0.5972(3) 0.6011(3) 0.5096(3) 0.0498(12) Uani 1 1 d . . .
H13 H 0.6121 0.6120 0.5713 0.060 Uiso 1 1 calc R . .
C51 C 0.7620(3) 0.9544(4) 0.7715(3) 0.0498(12) Uani 1 1 d . . .
H14 H 0.7445 0.9882 0.8030 0.060 Uiso 1 1 calc R . .
H15 H 0.7984 0.9053 0.8158 0.060 Uiso 1 1 calc R . .
C52 C 0.8662(3) 1.0009(3) 0.7628(3) 0.0395(10) Uani 1 1 d . . .
H16 H 0.8921 0.9426 0.7826 0.047 Uiso 1 1 calc R . .
C53 C 0.8356(3) 1.1423(3) 0.7157(4) 0.0496(12) Uani 1 1 d . . .
H17 H 0.8359 1.2033 0.6953 0.060 Uiso 1 1 calc R . .
C54 C 0.7829(3) 1.1096(4) 0.7247(4) 0.0502(12) Uani 1 1 d . . .
H18 H 0.7407 1.1429 0.7130 0.060 Uiso 1 1 calc R . .
C101 C 0.8751(8) 0.4955(10) 0.6644(11) 0.108(4) Uani 0.250(10) 1 d PDU . .
H19 H 0.8502 0.5236 0.6894 0.130 Uiso 0.250(10) 1 calc PR . .
H20 H 0.8548 0.5265 0.6035 0.130 Uiso 0.250(10) 1 calc PR . .
C102 C 0.9646(8) 0.5070(12) 0.7379(13) 0.121(6) Uani 0.250(10) 1 d PDU . .
H21 H 0.9776 0.5734 0.7501 0.145 Uiso 0.250(10) 1 calc PR . .
H22 H 0.9884 0.4792 0.7120 0.145 Uiso 0.250(10) 1 calc PR . .
H23 H 0.9839 0.4757 0.7975 0.145 Uiso 0.250(10) 1 calc PR . .
C103 C 0.7725(11) 0.4923(11) 0.5130(11) 0.114(5) Uani 0.50 1 d PDU . .
H24 H 0.7983 0.5120 0.4863 0.137 Uiso 0.50 1 calc PR . .
H25 H 0.7184 0.4759 0.4594 0.137 Uiso 0.50 1 calc PR . .
C104 C 0.8142(9) 0.4067(10) 0.5779(13) 0.101(4) Uani 0.50 1 d PDU . .
H26 H 0.8101 0.3544 0.5400 0.121 Uiso 0.50 1 calc PR . .
H27 H 0.7903 0.3897 0.6071 0.121 Uiso 0.50 1 calc PR . .
H28 H 0.8686 0.4218 0.6280 0.121 Uiso 0.50 1 calc PR . .
C105 C 0.8751(8) 0.4955(10) 0.6644(11) 0.108(4) Uani 0.250(10) 1 d P . .
H19B H 0.8655 0.4424 0.6908 0.130 Uiso 0.250(10) 1 calc PR . .
H20B H 0.8562 0.5509 0.6771 0.130 Uiso 0.250(10) 1 calc PR . .
C106 C 0.9646(8) 0.5070(12) 0.7379(13) 0.121(6) Uani 0.250(10) 1 d P . .
H21B H 0.9804 0.5105 0.8024 0.145 Uiso 0.250(10) 1 calc PR . .
H22B H 0.9799 0.5643 0.7239 0.145 Uiso 0.250(10) 1 calc PR . .
H23B H 0.9896 0.4535 0.7334 0.145 Uiso 0.250(10) 1 calc PR . .

loop_
_atom_site_aniso_label
_atom_site_aniso_U_11
_atom_site_aniso_U_22
_atom_site_aniso_U_33
_atom_site_aniso_U_23
_atom_site_aniso_U_13
_atom_site_aniso_U_12
Cd1 0.0359(3) 0.0251(2) 0.0368(3) 0.000 0.0241(2) 0.000
O11 0.077(7) 0.059(4) 0.065(5) 0.008(4) 0.040(5) -0.019(4)
O11B 0.089(10) 0.076(7) 0.136(11) -0.004(9) 0.057(10) -0.020(7)
O12 0.102(8) 0.037(5) 0.131(7) 0.016(4) 0.047(5) -0.014(4)
O12B 0.111(11) 0.073(9) 0.117(9) 0.001(8) 0.038(7) 0.010(7)
O13 0.187(11) 0.241(13) 0.106(8) 0.058(9) 0.099(8) 0.034(11)
O13B 0.154(11) 0.226(13) 0.123(9) 0.072(10) 0.107(9) -0.010(11)
O21 0.136(12) 0.078(10) 0.078(9) -0.011(8) 0.057(8) 0.022(9)
O21B 0.124(8) 0.128(8) 0.125(8) -0.002(7) 0.061(6) -0.013(7)
O22 0.138(8) 0.158(9) 0.167(8) 0.025(7) 0.050(7) -0.012(7)
N1 0.092(4) 0.045(3) 0.057(3) 0.009(2) 0.047(3) -0.008(3)
N11 0.0314(19) 0.0320(19) 0.044(2) 0.0111(16) 0.0214(17) 0.0028(15)
N12 0.035(2) 0.0333(19) 0.049(2) 0.0098(16) 0.0231(18) 0.0000(15)
N31 0.042(2) 0.046(2) 0.047(2) -0.0190(18) 0.0298(19) -0.0141(17)
N32 0.050(2) 0.0335(19) 0.041(2) -0.0042(16) 0.0305(19) -0.0049(17)
N51 0.038(2) 0.041(2) 0.0371(19) -0.0112(16) 0.0240(17) -0.0136(16)
N52 0.040(2) 0.036(2) 0.048(2) -0.0008(16) 0.0279(18) -0.0042(16)
C1 0.043(3) 0.029(2) 0.048(2) 0.0101(19) 0.031(2) -0.0014(18)
C2 0.044(3) 0.040(2) 0.043(2) -0.005(2) 0.026(2) -0.015(2)
C3 0.054(3) 0.044(3) 0.058(3) -0.016(2) 0.043(3) -0.020(2)
C4 0.042(3) 0.047(3) 0.049(3) -0.013(2) 0.032(2) -0.016(2)
C5 0.049(3) 0.038(2) 0.042(2) -0.0081(19) 0.032(2) -0.016(2)
C6 0.052(3) 0.031(2) 0.047(2) 0.0006(19) 0.037(2) -0.006(2)
C11 0.045(3) 0.036(2) 0.063(3) 0.017(2) 0.033(3) 0.004(2)
C12 0.037(3) 0.046(3) 0.042(2) 0.012(2) 0.014(2) -0.007(2)
C13 0.046(3) 0.051(3) 0.063(3) 0.010(3) 0.011(3) -0.018(2)
C14 0.065(4) 0.048(3) 0.047(3) 0.011(2) 0.005(3) -0.017(3)
C31 0.070(4) 0.068(4) 0.088(4) -0.045(3) 0.062(4) -0.040(3)
C32 0.050(3) 0.039(2) 0.044(2) -0.009(2) 0.034(2) -0.009(2)
C33 0.068(3) 0.040(3) 0.045(3) 0.000(2) 0.039(3) -0.003(2)
C34 0.063(3) 0.052(3) 0.037(2) -0.005(2) 0.032(2) -0.004(2)
C51 0.053(3) 0.063(3) 0.044(3) -0.012(2) 0.035(2) -0.021(2)
C52 0.044(3) 0.034(2) 0.042(2) -0.0049(19) 0.028(2) -0.0049(19)
C53 0.043(3) 0.039(3) 0.065(3) 0.010(2) 0.034(3) 0.005(2)
C54 0.041(3) 0.051(3) 0.057(3) 0.004(2) 0.030(2) 0.007(2)
C101 0.117(8) 0.119(8) 0.094(7) 0.000(7) 0.069(6) -0.013(7)
C102 0.113(10) 0.127(11) 0.119(10) 0.011(9) 0.070(9) 0.013(9)
C103 0.108(8) 0.113(8) 0.107(8) 0.004(7) 0.060(6) -0.031(7)
C104 0.075(7) 0.100(9) 0.139(9) -0.022(8) 0.072(7) 0.001(7)
C105 0.117(8) 0.119(8) 0.094(7) 0.000(7) 0.069(6) -0.013(7)
C106 0.113(10) 0.127(11) 0.119(10) 0.011(9) 0.070(9) 0.013(9)

loop_
_atom_type_symbol
_atom_type_description
_atom_type_scat_dispersion_real
_atom_type_scat_dispersion_imag
_atom_type_scat_source
Cd Cd -0.8075 1.2024 'International Tables Vol C Tables 4.2.6.8 and 6.1.1.4'
O O 0.0106 0.0060 'International Tables Vol C Tables 4.2.6.8 and 6.1.1.4'
N N 0.0061 0.0033 'International Tables Vol C Tables 4.2.6.8 and 6.1.1.4'
C C 0.0033 0.0016 'International Tables Vol C Tables 4.2.6.8 and 6.1.1.4'
H H 0.0000 0.0000 'International Tables Vol C Tables 4.2.6.8 and 6.1.1.4'

loop_
_geom_angle_atom_site_label_1
_geom_angle_atom_site_label_2
_geom_angle_atom_site_label_3
_geom_angle
_geom_angle_site_symmetry_1
_geom_angle_site_symmetry_3
_geom_angle_publ_flag
N12 Cd1 N12 87.09(19) . 2_656 ?
N12 Cd1 N32 90.30(13) . 5_666 ?
N12 Cd1 N32 175.04(12) 2_656 5_666 ?
N12 Cd1 N32 175.03(12) . 6_566 ?
N12 Cd1 N32 90.30(13) 2_656 6_566 ?
N32 Cd1 N32 92.61(18) 5_666 6_566 ?
N12 Cd1 N52 90.77(12) . 4_646 ?
N12 Cd1 N52 90.88(13) 2_656 4_646 ?
N32 Cd1 N52 84.94(13) 5_666 4_646 ?
N32 Cd1 N52 93.50(13) 6_566 4_646 ?
N12 Cd1 N52 90.88(12) . 3_445 ?
N12 Cd1 N52 90.76(12) 2_656 3_445 ?
N32 Cd1 N52 93.49(13) 5_666 3_445 ?
N32 Cd1 N52 84.93(13) 6_566 3_445 ?
N52 Cd1 N52 177.74(17) 4_646 3_445 ?
O12 N1 O11 128.0(9) . . ?
O11B N1 O12B 109.9(16) . . ?
O12 N1 O13 108.7(11) . . ?
O11 N1 O13 121.2(10) . . ?
O11B N1 O13B 116.2(17) . . ?
O12B N1 O13B 131.3(15) . . ?
C12 N11 C14 106.3(4) . . ?
C12 N11 C11 126.0(4) . . ?
C14 N11 C11 127.7(4) . . ?
C12 N12 C13 103.9(4) . . ?
C12 N12 Cd1 124.6(3) . . ?
C13 N12 Cd1 128.1(3) . . ?
C32 N31 C34 107.8(4) . . ?
C32 N31 C31 124.7(4) . . ?
C34 N31 C31 127.2(4) . . ?
C32 N32 C33 105.3(4) . . ?
C32 N32 Cd1 127.2(3) . 5_666 ?
C33 N32 Cd1 126.8(3) . 5_666 ?
C52 N51 C54 107.1(4) . . ?
C52 N51 C51 126.3(4) . . ?
C54 N51 C51 126.5(4) . . ?
C52 N52 C53 105.5(4) . . ?
C52 N52 Cd1 124.0(3) . 3 ?
C53 N52 Cd1 130.4(3) . 3 ?
C6 C1 C2 119.7(4) . . ?
C6 C1 C11 120.0(4) . . ?
C2 C1 C11 120.2(4) . . ?
C3 C2 C1 120.2(4) . . ?
C3 C2 H1 119.9 . . ?
C1 C2 H1 119.9 . . ?
C4 C3 C2 119.6(4) . . ?
C4 C3 C31 118.5(4) . . ?
C2 C3 C31 121.8(4) . . ?
C3 C4 C5 120.6(4) . . ?
C3 C4 H2 119.7 . . ?
C5 C4 H2 119.7 . . ?
C6 C5 C4 119.2(4) . . ?
C6 C5 C51 121.1(4) . . ?
C4 C5 C51 119.8(4) . . ?
C5 C6 C1 120.6(4) . . ?
C5 C6 H3 119.7 . . ?
C1 C6 H3 119.7 . . ?
N11 C11 C1 111.6(4) . . ?
N11 C11 H4 109.3 . . ?
C1 C11 H4 109.3 . . ?
N11 C11 H5 109.3 . . ?
C1 C11 H5 109.3 . . ?
H4 C11 H5 108.0 . . ?
N12 C12 N11 112.7(4) . . ?
N12 C12 H6 123.6 . . ?
N11 C12 H6 123.6 . . ?
N12 C13 C14 110.4(5) . . ?
N12 C13 H7 124.8 . . ?
C14 C13 H7 124.8 . . ?
N11 C14 C13 106.6(4) . . ?
N11 C14 H8 126.7 . . ?
C13 C14 H8 126.7 . . ?
N31 C31 C3 113.0(4) . . ?
N31 C31 H9 109.0 . . ?
C3 C31 H9 109.0 . . ?
N31 C31 H10 109.0 . . ?
C3 C31 H10 109.0 . . ?
H9 C31 H10 107.8 . . ?
N32 C32 N31 111.3(4) . . ?
N32 C32 H11 124.4 . . ?
N31 C32 H11 124.4 . . ?
C34 C33 N32 109.7(4) . . ?
C34 C33 H12 125.1 . . ?
N32 C33 H12 125.1 . . ?
C33 C34 N31 105.9(4) . . ?
C33 C34 H13 127.1 . . ?
N31 C34 H13 127.1 . . ?
N51 C51 C5 113.6(4) . . ?
N51 C51 H14 108.9 . . ?
C5 C51 H14 108.9 . . ?
N51 C51 H15 108.9 . . ?
C5 C51 H15 108.9 . . ?
H14 C51 H15 107.7 . . ?
N52 C52 N51 111.5(4) . . ?
N52 C52 H16 124.2 . . ?
N51 C52 H16 124.2 . . ?
C54 C53 N52 109.5(4) . . ?
C54 C53 H17 125.2 . . ?
N52 C53 H17 125.2 . . ?
C53 C54 N51 106.3(4) . . ?
C53 C54 H18 126.9 . . ?
N51 C54 H18 126.9 . . ?
O21 C101 C102 106.7(9) . . ?
O21 C101 H19 110.4 . . ?
C102 C101 H19 110.4 . . ?
O21 C101 H20 110.4 . . ?
C102 C101 H20 110.4 . . ?
H19 C101 H20 108.6 . . ?
C101 C102 H21 109.5 . . ?
C101 C102 H22 109.5 . . ?
H21 C102 H22 109.5 . . ?
C101 C102 H23 109.5 . . ?
H21 C102 H23 109.5 . . ?
H22 C102 H23 109.5 . . ?
O22 C103 C104 109.6(9) . . ?
O22 C103 H24 109.8 . . ?
C104 C103 H24 109.8 . . ?
O22 C103 H25 109.8 . . ?
C104 C103 H25 109.8 . . ?
H24 C103 H25 108.2 . . ?
C103 C104 H26 109.5 . . ?
C103 C104 H27 109.5 . . ?
H26 C104 H27 109.5 . . ?
C103 C104 H28 109.5 . . ?
H26 C104 H28 109.5 . . ?
H27 C104 H28 109.5 . . ?

loop_
_geom_bond_atom_site_label_1
_geom_bond_atom_site_label_2
_geom_bond_distance
_geom_bond_site_symmetry_2
_geom_bond_publ_flag
Cd1 N12 2.344(3) . ?
Cd1 N12 2.344(3) 2_656 ?
Cd1 N32 2.349(3) 5_666 ?
Cd1 N32 2.349(3) 6_566 ?
Cd1 N52 2.379(4) 4_646 ?
Cd1 N52 2.379(4) 3_445 ?
O11 O11B 0.701(19) . ?
O11 N1 1.197(8) . ?
O11 O12B 1.71(2) . ?
O11B N1 1.181(13) . ?
O11B O13 1.67(2) . ?
O12 O12B 0.87(2) . ?
O12 N1 1.182(9) . ?
O12 O13B 1.75(2) . ?
O12B N1 1.212(13) . ?
O13 N1 1.227(10) . ?
O13 O13B 1.391(19) . ?
O13B N1 1.274(12) . ?
O21 C101 1.436(10) . ?
O21B O22 1.51(4) . ?
O22 C103 1.362(10) . ?
N11 C12 1.324(5) . ?
N11 C14 1.335(6) . ?
N11 C11 1.472(5) . ?
N12 C12 1.320(6) . ?
N12 C13 1.339(6) . ?
N31 C32 1.333(5) . ?
N31 C34 1.365(6) . ?
N31 C31 1.469(6) . ?
N32 C32 1.324(6) . ?
N32 C33 1.371(5) . ?
N32 Cd1 2.349(3) 5_666 ?
N51 C52 1.341(6) . ?
N51 C54 1.364(6) . ?
N51 C51 1.461(5) . ?
N52 C52 1.320(5) . ?
N52 C53 1.368(6) . ?
N52 Cd1 2.379(4) 3 ?
C1 C6 1.384(6) . ?
C1 C2 1.391(6) . ?
C1 C11 1.497(6) . ?
C2 C3 1.386(7) . ?
C2 H1 0.9500 . ?
C3 C4 1.380(6) . ?
C3 C31 1.507(6) . ?
C4 C5 1.400(6) . ?
C4 H2 0.9500 . ?
C5 C6 1.381(7) . ?
C5 C51 1.506(6) . ?
C6 H3 0.9500 . ?
C11 H4 0.9900 . ?
C11 H5 0.9900 . ?
C12 H6 0.9500 . ?
C13 C14 1.353(8) . ?
C13 H7 0.9500 . ?
C14 H8 0.9500 . ?
C31 H9 0.9900 . ?
C31 H10 0.9900 . ?
C32 H11 0.9500 . ?
C33 C34 1.357(7) . ?
C33 H12 0.9500 . ?
C34 H13 0.9500 . ?
C51 H14 0.9900 . ?
C51 H15 0.9900 . ?
C52 H16 0.9500 . ?
C53 C54 1.360(7) . ?
C53 H17 0.9500 . ?
C54 H18 0.9500 . ?
C101 C102 1.563(10) . ?
C101 H19 0.9900 . ?
C101 H20 0.9900 . ?
C102 H21 0.9800 . ?
C102 H22 0.9800 . ?
C102 H23 0.9800 . ?
C103 C104 1.542(10) . ?
C103 H24 0.9900 . ?
C103 H25 0.9900 . ?
C104 H26 0.9800 . ?
C104 H27 0.9800 . ?
C104 H28 0.9800 . ?

loop_
_geom_torsion_atom_site_label_1
_geom_torsion_atom_site_label_2
_geom_torsion_atom_site_label_3
_geom_torsion_atom_site_label_4
_geom_torsion
_geom_torsion_site_symmetry_1
_geom_torsion_site_symmetry_2
_geom_torsion_site_symmetry_3
_geom_torsion_site_symmetry_4
_geom_torsion_publ_flag
N12 Cd1 N12 C12 44.9(4) 2_656 . . . ?
N32 Cd1 N12 C12 -130.9(4) 5_666 . . . ?
N52 Cd1 N12 C12 -45.9(4) 4_646 . . . ?
N52 Cd1 N12 C12 135.6(4) 3_445 . . . ?
N12 Cd1 N12 C13 -159.0(5) 2_656 . . . ?
N32 Cd1 N12 C13 25.2(5) 5_666 . . . ?
N52 Cd1 N12 C13 110.2(5) 4_646 . . . ?
N52 Cd1 N12 C13 -68.3(5) 3_445 . . . ?
C6 C1 C2 C3 1.0(6) . . . . ?
C11 C1 C2 C3 -176.9(4) . . . . ?
C1 C2 C3 C4 0.1(7) . . . . ?
C1 C2 C3 C31 -178.9(5) . . . . ?
C2 C3 C4 C5 -1.3(7) . . . . ?
C31 C3 C4 C5 177.7(5) . . . . ?
C3 C4 C5 C6 1.4(7) . . . . ?
C3 C4 C5 C51 179.9(4) . . . . ?
C4 C5 C6 C1 -0.4(6) . . . . ?
C51 C5 C6 C1 -178.8(4) . . . . ?
C2 C1 C6 C5 -0.8(6) . . . . ?
C11 C1 C6 C5 177.0(4) . . . . ?
C12 N11 C11 C1 58.2(6) . . . . ?
C14 N11 C11 C1 -119.9(6) . . . . ?
C6 C1 C11 N11 -107.3(5) . . . . ?
C2 C1 C11 N11 70.6(5) . . . . ?
C13 N12 C12 N11 0.4(6) . . . . ?
Cd1 N12 C12 N11 161.2(3) . . . . ?
C14 N11 C12 N12 -0.5(6) . . . . ?
C11 N11 C12 N12 -178.9(4) . . . . ?
C12 N12 C13 C14 -0.1(7) . . . . ?
Cd1 N12 C13 C14 -160.0(4) . . . . ?
C12 N11 C14 C13 0.4(7) . . . . ?
C11 N11 C14 C13 178.8(5) . . . . ?
N12 C13 C14 N11 -0.2(8) . . . . ?
C32 N31 C31 C3 144.0(5) . . . . ?
C34 N31 C31 C3 -43.4(8) . . . . ?
C4 C3 C31 N31 137.9(5) . . . . ?
C2 C3 C31 N31 -43.0(8) . . . . ?
C33 N32 C32 N31 -0.2(5) . . . . ?
Cd1 N32 C32 N31 -171.7(3) 5_666 . . . ?
C34 N31 C32 N32 0.5(6) . . . . ?
C31 N31 C32 N32 174.3(5) . . . . ?
C32 N32 C33 C34 -0.1(6) . . . . ?
Cd1 N32 C33 C34 171.4(3) 5_666 . . . ?
N32 C33 C34 N31 0.4(6) . . . . ?
C32 N31 C34 C33 -0.5(6) . . . . ?
C31 N31 C34 C33 -174.1(5) . . . . ?
C52 N51 C51 C5 -97.4(5) . . . . ?
C54 N51 C51 C5 81.7(6) . . . . ?
C6 C5 C51 N51 -115.7(5) . . . . ?
C4 C5 C51 N51 65.9(6) . . . . ?
C53 N52 C52 N51 -0.3(5) . . . . ?
Cd1 N52 C52 N51 177.8(3) 3 . . . ?
C54 N51 C52 N52 -0.3(5) . . . . ?
C51 N51 C52 N52 179.0(4) . . . . ?
C52 N52 C53 C54 0.7(6) . . . . ?
Cd1 N52 C53 C54 -177.1(3) 3 . . . ?
N52 C53 C54 N51 -0.9(6) . . . . ?
C52 N51 C54 C53 0.7(5) . . . . ?
C51 N51 C54 C53 -178.5(4) . . . . ?
O21B O22 C103 C104 39(2) . . . . ?
